data_7037198
loop_
_publ_author_name
'Son, Jung-Ho'
'Casey, Willam H.'

_publ_section_title
;
 Two Rh(III)-substituted polyoxoniobates and their base-induced
 transformation: [H2RhNb9O28](6-) and [Rh2(OH)4Nb10O30](8.).
;
_journal_issue 47
_journal_name_full 'Dalton transactions (Cambridge, England : 2003)'
_journal_page_first 20330
_journal_page_last 20333
_journal_paper_doi 10.1039/c5dt03797b
_journal_volume 44
_journal_year 2015
_chemical_formula_moiety 'H4 Nb10 O34 Rh2, 8(C4 H12 N), 18(H2 O)'
_chemical_formula_sum 'C32 H136 N8 Nb10 O52 Rh2'
_chemical_formula_weight 2600.40
_chemical_name_common 'tetramethylammonium bis-rhodium decaniobate'
_space_group_crystal_system monoclinic
_space_group_IT_number 14
_space_group_name_Hall '-P 2ybc'
_space_group_name_H-M_alt 'P 1 21/c 1'
_symmetry_space_group_name_Hall '-P 2ybc'
_symmetry_space_group_name_H-M 'P 1 21/c 1'
_atom_sites_solution_hydrogens mixed
_audit_creation_method SHELXL-2014/7
_audit_update_record
;
2015-08-07 deposited with the CCDC.
2015-11-09 downloaded from the CCDC.
;
_cell_angle_alpha 90
_cell_angle_beta 93.748(2)
_cell_angle_gamma 90
_cell_formula_units_Z 2
_cell_length_a 11.0911(15)
_cell_length_b 15.379(2)
_cell_length_c 24.327(3)
_cell_measurement_reflns_used 9151
_cell_measurement_temperature 93(2)
_cell_measurement_theta_max 27.53
_cell_measurement_theta_min 2.75
_cell_volume 4140.6(9)
_computing_cell_refinement 'Bruker SAINT'
_computing_data_collection 'Bruker APEX2'
_computing_data_reduction 'Bruker SAINT'
_computing_molecular_graphics 'Bruker SHELXTL'
_computing_publication_material 'Bruker SHELXTL'
_computing_structure_refinement 'SHELXL-97 (Sheldrick, 2008)'
_computing_structure_solution 'SHELXS-97 (Sheldrick, 2008)'
_diffrn_ambient_temperature 93(2)
_diffrn_measured_fraction_theta_full 0.998
_diffrn_measured_fraction_theta_max 0.993
_diffrn_measurement_device_type 'Bruker SMART 1000 CCD'
_diffrn_measurement_method '\f and \w scans'
_diffrn_radiation_type MoK\a
_diffrn_radiation_wavelength 0.71073
_diffrn_reflns_av_R_equivalents 0.0223
_diffrn_reflns_av_unetI/netI 0.0157
_diffrn_reflns_laue_measured_fraction_full 0.998
_diffrn_reflns_laue_measured_fraction_max 0.993
_diffrn_reflns_limit_h_max 14
_diffrn_reflns_limit_h_min -14
_diffrn_reflns_limit_k_max 20
_diffrn_reflns_limit_k_min -19
_diffrn_reflns_limit_l_max 31
_diffrn_reflns_limit_l_min -31
_diffrn_reflns_number 44814
_diffrn_reflns_point_group_measured_fraction_full 0.998
_diffrn_reflns_point_group_measured_fraction_max 0.993
_diffrn_reflns_theta_full 25.242
_diffrn_reflns_theta_max 27.541
_diffrn_reflns_theta_min 2.844
_exptl_absorpt_coefficient_mu 1.815
_exptl_absorpt_correction_T_max 0.7456
_exptl_absorpt_correction_T_min 0.6654
_exptl_absorpt_correction_type multi-scan
_exptl_absorpt_process_details 'SADABS (Bruker, 2003)'
_exptl_crystal_colour orange
_exptl_crystal_density_diffrn 2.086
_exptl_crystal_description block
_exptl_crystal_F_000 2600
_exptl_crystal_size_max 0.443
_exptl_crystal_size_mid 0.249
_exptl_crystal_size_min 0.244
_refine_diff_density_max 1.628
_refine_diff_density_min -1.394
_refine_diff_density_rms 0.078
_refine_ls_extinction_method none
_refine_ls_goodness_of_fit_ref 1.095
_refine_ls_hydrogen_treatment mixed
_refine_ls_matrix_type full
_refine_ls_number_parameters 565
_refine_ls_number_reflns 9483
_refine_ls_number_restraints 0
_refine_ls_restrained_S_all 1.095
_refine_ls_R_factor_all 0.0203
_refine_ls_R_factor_gt 0.0190
_refine_ls_shift/su_max 0.004
_refine_ls_shift/su_mean 0.000
_refine_ls_structure_factor_coef Fsqd
_refine_ls_weighting_details 'w=1/[\s^2^(Fo^2^)+(0.0152P)^2^+6.8050P] where P=(Fo^2^+2Fc^2^)/3'
_refine_ls_weighting_scheme calc
_refine_ls_wR_factor_gt 0.0454
_refine_ls_wR_factor_ref 0.0460
_reflns_Friedel_coverage 0.000
_reflns_number_gt 9099
_reflns_number_total 9483
_reflns_threshold_expression 'I > 2\s(I)'
_cod_data_source_file c5dt03797b2.cif
_cod_data_source_block TMA-Rh2Nb10
_cod_depositor_comments 'Adding full bibliography for 7037197--7037198.cif.'
_cod_original_cell_volume 4140.6(10)
_cod_database_code 7037198
_shelx_shelxl_version_number 2014/7
_shelx_space_group_comment
;
The symmetry employed for this shelxl refinement is uniquely defined
by the following loop, which should always be used as a source of
symmetry information in preference to the above space-group names.
They are only intended as comments.
;
_shelx_estimated_absorpt_t_min 0.500
_shelx_estimated_absorpt_t_max 0.666

loop_
_space_group_symop_operation_xyz
'x, y, z'
'-x, y+1/2, -z+1/2'
'-x, -y, -z'
'x, -y-1/2, z-1/2'

loop_
_atom_site_label
_atom_site_type_symbol
_atom_site_fract_x
_atom_site_fract_y
_atom_site_fract_z
_atom_site_U_iso_or_equiv
_atom_site_adp_type
_atom_site_occupancy
_atom_site_site_symmetry_order
_atom_site_calc_flag
_atom_site_refinement_flags_posn
_atom_site_refinement_flags_adp
Nb1 Nb 0.55507(2) 0.72820(2) -0.08708(2) 0.00786(4) Uani 1 1 d . .
Nb2 Nb 0.50628(2) 1.06209(2) 0.10842(2) 0.00718(4) Uani 1 1 d . .
Nb3 Nb 0.66862(2) 0.86729(2) 0.00849(2) 0.00721(4) Uani 1 1 d . .
Nb4 Nb 0.44359(2) 0.73379(2) 0.03719(2) 0.00815(4) Uani 1 1 d . .
Nb5 Nb 0.27428(2) 0.80428(2) -0.07405(2) 0.00841(4) Uani 1 1 d . .
Rh1 Rh 0.39882(2) 0.93848(2) 0.01441(2) 0.00638(4) Uani 1 1 d . .
O1 O 0.61779(13) 0.64421(9) -0.12590(6) 0.0128(3) Uani 1 1 d . .
O2 O 0.43870(12) 1.16595(9) 0.13530(6) 0.0101(3) Uani 1 1 d . .
O3 O 0.70118(12) 0.77857(9) -0.04445(6) 0.0095(3) Uani 1 1 d . .
O4 O 0.51852(12) 0.66741(9) -0.01864(6) 0.0105(3) Uani 1 1 d . .
O5 O 0.37859(12) 0.72325(9) -0.10997(6) 0.0107(3) Uani 1 1 d . .
O6 O 0.46774(12) 0.84103(9) -0.03243(5) 0.0082(3) Uani 1 1 d . .
O7 O 0.48164(13) 0.98132(9) 0.15849(6) 0.0125(3) Uani 1 1 d . .
O8 O 0.35279(12) 1.04594(9) 0.05626(5) 0.0084(3) Uani 1 1 d . .
O9 O 0.67219(12) 1.09730(9) 0.11999(5) 0.0099(3) Uani 1 1 d . .
O10 O 0.81073(12) 0.89697(9) 0.03959(6) 0.0122(3) Uani 1 1 d . .
O11 O 0.60095(12) 0.78989(9) 0.05950(6) 0.0103(3) Uani 1 1 d . .
O12 O 0.56771(12) 0.97266(9) 0.04490(5) 0.0079(3) Uani 1 1 d . .
O13 O 0.42637(13) 0.65671(9) 0.08975(6) 0.0135(3) Uani 1 1 d . .
O14 O 0.28644(12) 0.73666(9) -0.00493(6) 0.0108(3) Uani 1 1 d . .
O15 O 0.37456(13) 0.84862(9) 0.07520(6) 0.0102(3) Uani 1 1 d . .
O16 O 0.12676(13) 0.78278(10) -0.10231(6) 0.0141(3) Uani 1 1 d . .
O17 O 0.23113(13) 0.90847(10) -0.01983(6) 0.0104(3) Uani 1 1 d . .
O18 O 0.08276(18) 0.68489(14) 0.04426(8) 0.0283(4) Uani 1 1 d . .
O19 O 0.9460(2) 0.78636(13) 0.11142(8) 0.0315(4) Uani 1 1 d . .
O20 O 0.43560(15) 0.52339(11) 0.16251(7) 0.0168(3) Uani 1 1 d . .
O21 O 0.13698(17) 0.40388(12) 0.12945(8) 0.0234(4) Uani 1 1 d . .
O22 O 0.97690(19) 0.41500(13) 0.21206(8) 0.0267(4) Uani 1 1 d . .
O23 O 0.06474(16) 0.28433(11) 0.05081(7) 0.0182(3) Uani 1 1 d . .
O24 O 0.16014(19) 0.06975(13) 0.29088(9) 0.0333(4) Uani 1 1 d . .
O25 O 0.38078(16) 0.00483(12) 0.25860(8) 0.0223(4) Uani 1 1 d . .
O26 O 0.26315(16) 0.64338(13) 0.79938(8) 0.0213(3) Uani 1 1 d . .
N1 N 0.07192(15) 0.02202(11) 0.12681(7) 0.0122(3) Uani 1 1 d . .
N2 N 0.18313(16) 0.66947(12) 0.20872(7) 0.0149(4) Uani 1 1 d . .
N3 N 0.75826(16) 0.51874(11) 0.04564(7) 0.0135(3) Uani 1 1 d . .
N4 N 0.67003(19) 0.79894(15) 0.22757(8) 0.0254(4) Uani 1 1 d . .
C1 C 0.1537(2) -0.05366(15) 0.14002(11) 0.0224(5) Uani 1 1 d . .
H1A H 0.2293 -0.0460 0.1219 0.034 Uiso 1 1 calc R U
H1B H 0.1140 -0.1074 0.1269 0.034 Uiso 1 1 calc R U
H1C H 0.1711 -0.0572 0.1800 0.034 Uiso 1 1 calc R U
C2 C 0.1324(2) 0.10343(15) 0.14761(9) 0.0189(4) Uani 1 1 d . .
H2A H 0.0779 0.1529 0.1406 0.028 Uiso 1 1 calc R U
H2B H 0.2066 0.1126 0.1286 0.028 Uiso 1 1 calc R U
H2C H 0.1524 0.0982 0.1873 0.028 Uiso 1 1 calc R U
C3 C 0.0477(2) 0.02785(15) 0.06562(8) 0.0172(4) Uani 1 1 d . .
H3A H -0.0014 0.0795 0.0565 0.026 Uiso 1 1 calc R U
H3B H 0.0042 -0.0242 0.0522 0.026 Uiso 1 1 calc R U
H3C H 0.1245 0.0321 0.0480 0.026 Uiso 1 1 calc R U
C4 C -0.04479(19) 0.00993(15) 0.15340(9) 0.0176(4) Uani 1 1 d . .
H4A H -0.0285 0.0019 0.1932 0.026 Uiso 1 1 calc R U
H4B H -0.0866 -0.0414 0.1378 0.026 Uiso 1 1 calc R U
H4C H -0.0957 0.0614 0.1467 0.026 Uiso 1 1 calc R U
C5 C 0.2683(2) 0.63743(16) 0.25452(9) 0.0218(5) Uani 1 1 d . .
H5A H 0.3378 0.6093 0.2391 0.033 Uiso 1 1 calc R U
H5B H 0.2266 0.5954 0.2769 0.033 Uiso 1 1 calc R U
H5C H 0.2962 0.6866 0.2776 0.033 Uiso 1 1 calc R U
C6 C 0.2455(2) 0.73666(14) 0.17622(9) 0.0183(4) Uani 1 1 d . .
H6A H 0.2685 0.7861 0.2001 0.027 Uiso 1 1 calc R U
H6B H 0.1908 0.7566 0.1455 0.027 Uiso 1 1 calc R U
H6C H 0.3181 0.7113 0.1618 0.027 Uiso 1 1 calc R U
C7 C 0.1449(2) 0.59578(15) 0.17145(10) 0.0227(5) Uani 1 1 d . .
H7A H 0.0882 0.6171 0.1419 0.034 Uiso 1 1 calc R U
H7B H 0.1054 0.5510 0.1926 0.034 Uiso 1 1 calc R U
H7C H 0.2160 0.5709 0.1554 0.034 Uiso 1 1 calc R U
C8 C 0.0742(2) 0.70885(16) 0.23218(11) 0.0234(5) Uani 1 1 d . .
H8A H 0.0996 0.7551 0.2581 0.035 Uiso 1 1 calc R U
H8B H 0.0306 0.6640 0.2515 0.035 Uiso 1 1 calc R U
H8C H 0.0210 0.7332 0.2023 0.035 Uiso 1 1 calc R U
C9 C 0.7961(2) 0.60984(15) 0.05880(11) 0.0253(5) Uani 1 1 d . .
H9A H 0.8714 0.6227 0.0415 0.038 Uiso 1 1 calc R U
H9B H 0.8088 0.6166 0.0988 0.038 Uiso 1 1 calc R U
H9C H 0.7328 0.6501 0.0447 0.038 Uiso 1 1 calc R U
C10 C 0.6441(2) 0.49985(16) 0.07274(11) 0.0262(5) Uani 1 1 d . .
H10A H 0.5809 0.5403 0.0589 0.039 Uiso 1 1 calc R U
H10B H 0.6580 0.5069 0.1127 0.039 Uiso 1 1 calc R U
H10C H 0.6186 0.4400 0.0644 0.039 Uiso 1 1 calc R U
C11 C 0.8542(2) 0.45685(16) 0.06672(10) 0.0252(5) Uani 1 1 d . .
H11A H 0.8283 0.3971 0.0583 0.038 Uiso 1 1 calc R U
H11B H 0.8679 0.4637 0.1067 0.038 Uiso 1 1 calc R U
H11C H 0.9292 0.4691 0.0490 0.038 Uiso 1 1 calc R U
C12 C 0.7363(3) 0.50831(18) -0.01517(10) 0.0285(6) Uani 1 1 d . .
H12A H 0.6726 0.5486 -0.0287 0.043 Uiso 1 1 calc R U
H12B H 0.7110 0.4484 -0.0235 0.043 Uiso 1 1 calc R U
H12C H 0.8108 0.5210 -0.0332 0.043 Uiso 1 1 calc R U
C13 C 0.5437(3) 0.8093(3) 0.24199(15) 0.0493(9) Uani 1 1 d . .
H13A H 0.4987 0.8427 0.2131 0.074 Uiso 1 1 calc R U
H13B H 0.5419 0.8402 0.2772 0.074 Uiso 1 1 calc R U
H13C H 0.5065 0.7519 0.2453 0.074 Uiso 1 1 calc R U
C14 C 0.6749(8) 0.7572(7) 0.17589(19) 0.228(7) Uani 1 1 d . .
H14A H 0.6411 0.6985 0.1780 0.342 Uiso 1 1 calc R U
H14B H 0.7591 0.7535 0.1662 0.342 Uiso 1 1 calc R U
H14C H 0.6280 0.7907 0.1477 0.342 Uiso 1 1 calc R U
C15 C 0.7402(2) 0.74870(17) 0.27057(10) 0.0237(5) Uani 1 1 d . .
H15A H 0.7021 0.6919 0.2750 0.036 Uiso 1 1 calc R U
H15B H 0.7420 0.7805 0.3055 0.036 Uiso 1 1 calc R U
H15C H 0.8229 0.7405 0.2596 0.036 Uiso 1 1 calc R U
C16 C 0.7179(4) 0.8879(4) 0.2284(4) 0.174(5) Uani 1 1 d . .
H16A H 0.8064 0.8860 0.2303 0.261 Uiso 1 1 calc R U
H16B H 0.6910 0.9188 0.2607 0.261 Uiso 1 1 calc R U
H16C H 0.6883 0.9184 0.1948 0.261 Uiso 1 1 calc R U
H1 H 0.413(3) 0.868(2) 0.1012(13) 0.028(8) Uiso 1 1 d . .
H2 H 0.214(3) 0.950(2) -0.0333(12) 0.023(8) Uiso 1 1 d . .
H3 H 0.144(3) 0.702(2) 0.0360(14) 0.043(10) Uiso 1 1 d . .
H4 H 0.038(3) 0.6932(19) 0.0189(13) 0.024(8) Uiso 1 1 d . .
H5 H 0.905(3) 0.814(2) 0.0920(15) 0.044(10) Uiso 1 1 d . .
H6 H 0.992(3) 0.761(2) 0.0911(14) 0.037(9) Uiso 1 1 d . .
H7 H 0.437(3) 0.559(2) 0.1407(14) 0.032(9) Uiso 1 1 d . .
H8 H 0.420(3) 0.479(2) 0.1482(12) 0.020(7) Uiso 1 1 d . .
H9 H 0.208(3) 0.395(2) 0.1303(13) 0.034(9) Uiso 1 1 d . .
H10 H 0.112(3) 0.372(2) 0.1052(13) 0.030(8) Uiso 1 1 d . .
H11 H 0.916(4) 0.390(3) 0.2037(15) 0.051(11) Uiso 1 1 d . .
H12 H 1.018(3) 0.406(2) 0.1890(15) 0.040(10) Uiso 1 1 d . .
H13 H 0.121(4) 0.261(2) 0.0511(15) 0.045(11) Uiso 1 1 d . .
H14 H 0.017(3) 0.255(2) 0.0643(13) 0.033(9) Uiso 1 1 d . .
H15 H 0.237(3) 0.048(2) 0.2810(15) 0.052(11) Uiso 1 1 d . .
H16 H 0.108(4) 0.012(3) 0.2920(17) 0.075(13) Uiso 1 1 d . .
H17 H 0.407(3) 0.001(2) 0.2286(13) 0.027(8) Uiso 1 1 d . .
H18 H 0.435(3) 0.011(2) 0.2811(14) 0.037(9) Uiso 1 1 d . .
H19 H 0.298(3) 0.663(2) 0.8254(13) 0.027(8) Uiso 1 1 d . .
H20 H 0.299(3) 0.608(2) 0.7905(13) 0.031(9) Uiso 1 1 d . .

loop_
_atom_site_aniso_label
_atom_site_aniso_U_11
_atom_site_aniso_U_22
_atom_site_aniso_U_33
_atom_site_aniso_U_23
_atom_site_aniso_U_13
_atom_site_aniso_U_12
Nb1 0.00841(8) 0.00695(8) 0.00832(8) -0.00077(6) 0.00121(6) 0.00033(6)
Nb2 0.00828(8) 0.00713(8) 0.00617(8) 0.00043(6) 0.00073(6) 0.00025(6)
Nb3 0.00706(8) 0.00670(8) 0.00784(8) 0.00024(6) 0.00023(6) 0.00056(6)
Nb4 0.00937(8) 0.00693(8) 0.00827(8) 0.00115(6) 0.00159(6) -0.00004(6)
Nb5 0.00718(8) 0.00863(8) 0.00938(8) -0.00043(6) 0.00012(6) -0.00049(6)
Rh1 0.00667(7) 0.00604(7) 0.00649(7) 0.00026(5) 0.00094(5) 0.00016(5)
O1 0.0143(7) 0.0108(7) 0.0135(7) -0.0028(5) 0.0025(5) 0.0011(5)
O2 0.0115(7) 0.0103(7) 0.0087(6) -0.0005(5) 0.0015(5) 0.0003(5)
O3 0.0087(6) 0.0083(6) 0.0116(7) -0.0010(5) 0.0013(5) 0.0006(5)
O4 0.0120(7) 0.0080(6) 0.0116(7) 0.0009(5) 0.0017(5) 0.0011(5)
O5 0.0112(7) 0.0098(7) 0.0111(7) -0.0014(5) -0.0001(5) -0.0002(5)
O6 0.0087(6) 0.0080(6) 0.0079(6) -0.0007(5) 0.0015(5) 0.0006(5)
O7 0.0154(7) 0.0128(7) 0.0096(7) 0.0018(5) 0.0021(5) 0.0000(5)
O8 0.0088(6) 0.0068(6) 0.0099(6) -0.0009(5) 0.0021(5) 0.0006(5)
O9 0.0099(6) 0.0108(7) 0.0089(6) 0.0000(5) -0.0005(5) 0.0000(5)
O10 0.0098(7) 0.0125(7) 0.0143(7) -0.0003(5) -0.0010(5) 0.0001(5)
O11 0.0107(7) 0.0095(6) 0.0107(7) 0.0009(5) 0.0000(5) 0.0006(5)
O12 0.0081(6) 0.0079(6) 0.0077(6) 0.0004(5) 0.0007(5) -0.0002(5)
O13 0.0171(7) 0.0108(7) 0.0129(7) 0.0022(5) 0.0031(6) 0.0000(6)
O14 0.0102(7) 0.0101(7) 0.0123(7) 0.0003(5) 0.0022(5) -0.0013(5)
O15 0.0124(7) 0.0097(7) 0.0088(7) 0.0009(5) 0.0019(5) -0.0001(5)
O16 0.0109(7) 0.0149(7) 0.0164(7) -0.0016(6) -0.0005(5) -0.0010(5)
O17 0.0092(7) 0.0096(7) 0.0123(7) 0.0001(5) -0.0001(5) 0.0010(5)
O18 0.0142(9) 0.0454(12) 0.0254(10) 0.0134(8) 0.0025(7) -0.0033(8)
O19 0.0401(12) 0.0250(10) 0.0274(10) -0.0017(8) -0.0140(9) 0.0104(9)
O20 0.0269(9) 0.0104(8) 0.0130(8) 0.0018(6) 0.0011(6) -0.0005(6)
O21 0.0159(9) 0.0248(9) 0.0297(10) -0.0082(7) 0.0027(7) 0.0011(7)
O22 0.0229(9) 0.0321(10) 0.0256(10) -0.0011(8) 0.0044(8) -0.0044(8)
O23 0.0119(8) 0.0192(8) 0.0240(9) 0.0021(6) 0.0040(6) 0.0018(7)
O24 0.0329(11) 0.0277(10) 0.0401(11) 0.0050(8) 0.0094(9) 0.0056(8)
O25 0.0187(8) 0.0354(10) 0.0134(8) 0.0004(7) 0.0047(7) -0.0019(7)
O26 0.0206(9) 0.0237(9) 0.0190(9) -0.0059(7) -0.0034(7) 0.0018(7)
N1 0.0107(8) 0.0136(8) 0.0125(8) 0.0002(6) 0.0008(6) 0.0001(6)
N2 0.0152(9) 0.0150(9) 0.0148(9) 0.0001(7) 0.0032(7) 0.0005(7)
N3 0.0136(8) 0.0113(8) 0.0157(9) 0.0010(6) 0.0008(7) 0.0007(6)
N4 0.0219(10) 0.0356(12) 0.0185(10) 0.0095(9) 0.0008(8) 0.0079(9)
C1 0.0181(11) 0.0169(11) 0.0322(13) 0.0021(9) 0.0014(9) 0.0060(9)
C2 0.0194(11) 0.0167(11) 0.0200(11) -0.0018(8) -0.0021(8) -0.0052(8)
C3 0.0170(10) 0.0244(11) 0.0104(10) -0.0026(8) 0.0027(8) -0.0035(8)
C4 0.0142(10) 0.0220(11) 0.0173(10) 0.0008(8) 0.0063(8) -0.0010(8)
C5 0.0247(12) 0.0241(12) 0.0163(11) 0.0047(9) 0.0002(9) 0.0044(9)
C6 0.0198(11) 0.0172(11) 0.0181(11) 0.0032(8) 0.0031(8) -0.0019(8)
C7 0.0219(11) 0.0186(11) 0.0274(12) -0.0055(9) 0.0006(9) -0.0025(9)
C8 0.0173(11) 0.0234(12) 0.0305(13) -0.0034(10) 0.0086(9) 0.0030(9)
C9 0.0222(12) 0.0141(11) 0.0398(14) -0.0025(10) 0.0022(10) -0.0066(9)
C10 0.0200(12) 0.0222(12) 0.0377(14) 0.0034(10) 0.0112(10) -0.0050(9)
C11 0.0256(12) 0.0245(12) 0.0250(12) 0.0028(10) -0.0027(10) 0.0121(10)
C12 0.0404(15) 0.0285(13) 0.0161(12) 0.0000(9) -0.0027(10) 0.0103(11)
C13 0.0256(15) 0.074(2) 0.0483(19) 0.0263(17) 0.0011(13) 0.0144(15)
C14 0.262(10) 0.384(14) 0.029(2) -0.074(5) -0.054(4) 0.256(10)
C15 0.0225(12) 0.0294(13) 0.0190(11) 0.0005(9) -0.0003(9) 0.0109(10)
C16 0.058(3) 0.112(4) 0.340(11) 0.174(6) -0.082(5) -0.048(3)

loop_
_atom_type_symbol
_atom_type_description
_atom_type_scat_dispersion_real
_atom_type_scat_dispersion_imag
_atom_type_scat_source
C C 0.0033 0.0016 'International Tables Vol C Tables 4.2.6.8 and 6.1.1.4'
H H 0.0000 0.0000 'International Tables Vol C Tables 4.2.6.8 and 6.1.1.4'
N N 0.0061 0.0033 'International Tables Vol C Tables 4.2.6.8 and 6.1.1.4'
O O 0.0106 0.0060 'International Tables Vol C Tables 4.2.6.8 and 6.1.1.4'
Nb Nb -2.0727 0.6215 'International Tables Vol C Tables 4.2.6.8 and 6.1.1.4'
Rh Rh -1.1178 0.9187 'International Tables Vol C Tables 4.2.6.8 and 6.1.1.4'

loop_
_geom_angle_atom_site_label_1
_geom_angle_atom_site_label_2
_geom_angle_atom_site_label_3
_geom_angle
_geom_angle_site_symmetry_1
_geom_angle_site_symmetry_3
O1 Nb1 O4 102.36(6) . .
O1 Nb1 O5 103.61(6) . .
O4 Nb1 O5 88.03(6) . .
O1 Nb1 O2 104.47(6) . 3_675
O4 Nb1 O2 153.16(6) . 3_675
O5 Nb1 O2 86.49(6) . 3_675
O1 Nb1 O3 102.93(6) . .
O4 Nb1 O3 87.18(6) . .
O5 Nb1 O3 153.45(6) . .
O2 Nb1 O3 86.10(6) 3_675 .
O1 Nb1 O6 178.76(6) . .
O4 Nb1 O6 76.43(5) . .
O5 Nb1 O6 76.20(5) . .
O2 Nb1 O6 76.75(5) 3_675 .
O3 Nb1 O6 77.30(5) . .
O1 Nb1 Nb2 135.02(5) . 3_675
O4 Nb1 Nb2 122.61(4) . 3_675
O5 Nb1 Nb2 78.89(4) . 3_675
O2 Nb1 Nb2 30.60(4) 3_675 3_675
O3 Nb1 Nb2 81.81(4) . 3_675
O6 Nb1 Nb2 46.19(3) . 3_675
O1 Nb1 Nb4 133.11(5) . .
O4 Nb1 Nb4 30.77(4) . .
O5 Nb1 Nb4 80.78(4) . .
O2 Nb1 Nb4 122.42(4) 3_675 .
O3 Nb1 Nb4 81.81(4) . .
O6 Nb1 Nb4 45.66(3) . .
Nb2 Nb1 Nb4 91.842(6) 3_675 .
O1 Nb1 Nb3 134.01(5) . .
O4 Nb1 Nb3 78.78(4) . .
O5 Nb1 Nb3 122.33(4) . .
O2 Nb1 Nb3 82.07(4) 3_675 .
O3 Nb1 Nb3 31.24(4) . .
O6 Nb1 Nb3 46.15(3) . .
Nb2 Nb1 Nb3 63.427(9) 3_675 .
Nb4 Nb1 Nb3 59.958(9) . .
O7 Nb2 O2 105.70(6) . .
O7 Nb2 O9 106.61(6) . .
O2 Nb2 O9 96.22(6) . .
O7 Nb2 O8 100.34(6) . .
O2 Nb2 O8 89.12(6) . .
O9 Nb2 O8 149.87(6) . .
O7 Nb2 O12 96.48(6) . .
O2 Nb2 O12 155.70(5) . .
O9 Nb2 O12 86.66(5) . .
O8 Nb2 O12 77.03(5) . .
O7 Nb2 O6 173.21(6) . 3_675
O2 Nb2 O6 79.26(5) . 3_675
O9 Nb2 O6 77.08(5) . 3_675
O8 Nb2 O6 74.84(5) . 3_675
O12 Nb2 O6 77.89(5) . 3_675
O7 Nb2 Rh1 90.46(5) . .
O2 Nb2 Rh1 128.25(4) . .
O9 Nb2 Rh1 126.17(4) . .
O8 Nb2 Rh1 39.22(4) . .
O12 Nb2 Rh1 40.12(3) . .
O6 Nb2 Rh1 82.79(3) 3_675 .
O7 Nb2 Rh1 135.01(5) . 3_675
O2 Nb2 Rh1 118.72(4) . 3_675
O9 Nb2 Rh1 76.68(4) . 3_675
O8 Nb2 Rh1 74.78(4) . 3_675
O12 Nb2 Rh1 38.54(3) . 3_675
O6 Nb2 Rh1 39.54(3) 3_675 3_675
Rh1 Nb2 Rh1 57.144(8) . 3_675
O7 Nb2 Nb1 138.28(5) . 3_675
O2 Nb2 Nb1 32.61(4) . 3_675
O9 Nb2 Nb1 86.21(4) . 3_675
O8 Nb2 Nb1 82.48(4) . 3_675
O12 Nb2 Nb1 124.27(4) . 3_675
O6 Nb2 Nb1 46.69(3) 3_675 3_675
Rh1 Nb2 Nb1 114.074(10) . 3_675
Rh1 Nb2 Nb1 86.221(6) 3_675 3_675
O7 Nb2 Nb5 138.76(5) . 3_675
O2 Nb2 Nb5 83.04(4) . 3_675
O9 Nb2 Nb5 32.32(4) . 3_675
O8 Nb2 Nb5 120.32(4) . 3_675
O12 Nb2 Nb5 86.84(4) . 3_675
O6 Nb2 Nb5 45.53(3) 3_675 3_675
Rh1 Nb2 Nb5 115.986(10) . 3_675
Rh1 Nb2 Nb5 58.843(6) 3_675 3_675
Nb1 Nb2 Nb5 60.585(9) 3_675 3_675
O10 Nb3 O11 105.13(6) . .
O10 Nb3 O3 105.60(6) . .
O11 Nb3 O3 95.27(6) . .
O10 Nb3 O8 102.41(6) . 3_675
O11 Nb3 O8 150.23(6) . 3_675
O3 Nb3 O8 87.99(6) . 3_675
O10 Nb3 O12 95.80(6) . .
O11 Nb3 O12 88.02(5) . .
O3 Nb3 O12 156.61(5) . .
O8 Nb3 O12 78.12(5) 3_675 .
O10 Nb3 O6 174.39(6) . .
O11 Nb3 O6 76.83(5) . .
O3 Nb3 O6 79.29(5) . .
O8 Nb3 O6 74.74(5) 3_675 .
O12 Nb3 O6 78.94(5) . .
O10 Nb3 Rh1 91.49(5) . 3_675
O11 Nb3 Rh1 127.83(4) . 3_675
O3 Nb3 Rh1 127.72(4) . 3_675
O8 Nb3 Rh1 39.78(4) 3_675 3_675
O12 Nb3 Rh1 40.61(3) . 3_675
O6 Nb3 Rh1 83.25(3) . 3_675
O10 Nb3 Rh1 134.81(5) . .
O11 Nb3 Rh1 77.02(4) . .
O3 Nb3 Rh1 119.30(4) . .
O8 Nb3 Rh1 75.65(4) 3_675 .
O12 Nb3 Rh1 39.09(3) . .
O6 Nb3 Rh1 40.08(3) . .
Rh1 Nb3 Rh1 57.749(5) 3_675 .
O10 Nb3 Nb4 136.76(5) . .
O11 Nb3 Nb4 31.76(4) . .
O3 Nb3 Nb4 83.09(4) . .
O8 Nb3 Nb4 120.40(4) 3_675 .
O12 Nb3 Nb4 87.80(4) . .
O6 Nb3 Nb4 45.68(3) . .
Rh1 Nb3 Nb4 116.869(10) 3_675 .
Rh1 Nb3 Nb4 59.133(10) . .
O10 Nb3 Nb1 138.53(5) . .
O11 Nb3 Nb1 84.65(4) . .
O3 Nb3 Nb1 32.94(4) . .
O8 Nb3 Nb1 82.18(4) 3_675 .
O12 Nb3 Nb1 125.13(4) . .
O6 Nb3 Nb1 46.44(3) . .
Rh1 Nb3 Nb1 114.405(9) 3_675 .
Rh1 Nb3 Nb1 86.522(8) . .
Nb4 Nb3 Nb1 59.977(8) . .
O13 Nb4 O4 103.10(6) . .
O13 Nb4 O14 105.01(6) . .
O4 Nb4 O14 93.04(6) . .
O13 Nb4 O11 103.20(6) . .
O4 Nb4 O11 90.63(6) . .
O14 Nb4 O11 149.90(6) . .
O13 Nb4 O15 100.45(6) . .
O4 Nb4 O15 156.34(6) . .
O14 Nb4 O15 82.96(6) . .
O11 Nb4 O15 81.82(6) . .
O13 Nb4 O6 178.61(6) . .
O4 Nb4 O6 78.06(5) . .
O14 Nb4 O6 75.62(5) . .
O11 Nb4 O6 75.96(5) . .
O15 Nb4 O6 78.36(5) . .
O13 Nb4 Rh1 139.22(5) . .
O4 Nb4 Rh1 117.60(4) . .
O14 Nb4 Rh1 76.54(4) . .
O11 Nb4 Rh1 75.32(4) . .
O15 Nb4 Rh1 38.78(4) . .
O6 Nb4 Rh1 39.58(3) . .
O13 Nb4 Nb3 133.05(5) . .
O4 Nb4 Nb3 79.40(4) . .
O14 Nb4 Nb3 121.79(4) . .
O11 Nb4 Nb3 30.32(4) . .
O15 Nb4 Nb3 82.96(4) . .
O6 Nb4 Nb3 46.24(3) . .
Rh1 Nb4 Nb3 58.238(8) . .
O13 Nb4 Nb1 134.65(5) . .
O4 Nb4 Nb1 31.55(4) . .
O14 Nb4 Nb1 84.08(4) . .
O11 Nb4 Nb1 83.58(4) . .
O15 Nb4 Nb1 124.86(4) . .
O6 Nb4 Nb1 46.51(3) . .
Rh1 Nb4 Nb1 86.083(6) . .
Nb3 Nb4 Nb1 60.066(6) . .
O16 Nb5 O5 105.57(6) . .
O16 Nb5 O14 104.07(6) . .
O5 Nb5 O14 92.05(6) . .
O16 Nb5 O9 103.08(6) . 3_675
O5 Nb5 O9 91.54(6) . 3_675
O14 Nb5 O9 150.53(6) . 3_675
O16 Nb5 O17 98.09(6) . .
O5 Nb5 O17 156.32(6) . .
O14 Nb5 O17 82.85(6) . .
O9 Nb5 O17 82.21(6) 3_675 .
O16 Nb5 O6 176.12(6) . .
O5 Nb5 O6 78.30(5) . .
O14 Nb5 O6 75.72(5) . .
O9 Nb5 O6 76.41(5) 3_675 .
O17 Nb5 O6 78.03(5) . .
O16 Nb5 Rh1 136.51(5) . .
O5 Nb5 Rh1 117.90(4) . .
O14 Nb5 Rh1 76.49(4) . .
O9 Nb5 Rh1 76.01(4) 3_675 .
O17 Nb5 Rh1 38.42(4) . .
O6 Nb5 Rh1 39.61(3) . .
O16 Nb5 Nb2 133.76(5) . 3_675
O5 Nb5 Nb2 79.46(4) . 3_675
O14 Nb5 Nb2 121.87(4) . 3_675
O9 Nb5 Nb2 30.99(4) 3_675 3_675
O17 Nb5 Nb2 83.67(4) . 3_675
O6 Nb5 Nb2 46.18(3) . 3_675
Rh1 Nb5 Nb2 59.013(8) . 3_675
O8 Rh1 O12 82.10(5) . .
O8 Rh1 O12 82.66(5) . 3_675
O12 Rh1 O12 83.06(6) . 3_675
O8 Rh1 O17 97.87(6) . .
O12 Rh1 O17 176.82(6) . .
O12 Rh1 O17 93.78(6) 3_675 .
O8 Rh1 O15 97.94(6) . .
O12 Rh1 O15 94.13(6) . .
O12 Rh1 O15 177.03(5) 3_675 .
O17 Rh1 O15 89.02(6) . .
O8 Rh1 O6 170.87(5) . .
O12 Rh1 O6 91.35(5) . .
O12 Rh1 O6 90.28(5) 3_675 .
O17 Rh1 O6 88.33(6) . .
O15 Rh1 O6 88.83(6) . .
O8 Rh1 Rh1 79.79(4) . 3_675
O12 Rh1 Rh1 41.54(4) . 3_675
O12 Rh1 Rh1 41.52(4) 3_675 3_675
O17 Rh1 Rh1 135.30(4) . 3_675
O15 Rh1 Rh1 135.67(4) . 3_675
O6 Rh1 Rh1 91.08(4) . 3_675
O8 Rh1 Nb3 40.78(4) . 3_675
O12 Rh1 Nb3 91.26(4) . 3_675
O12 Rh1 Nb3 44.33(4) 3_675 3_675
O17 Rh1 Nb3 86.68(4) . 3_675
O15 Rh1 Nb3 136.99(4) . 3_675
O6 Rh1 Nb3 133.70(4) . 3_675
Rh1 Rh1 Nb3 62.407(10) 3_675 3_675
O8 Rh1 Nb2 40.31(4) . .
O12 Rh1 Nb2 44.31(4) . .
O12 Rh1 Nb2 91.81(4) 3_675 .
O17 Rh1 Nb2 136.47(4) . .
O15 Rh1 Nb2 86.82(4) . .
O6 Rh1 Nb2 134.81(4) . .
Rh1 Rh1 Nb2 62.824(9) 3_675 .
Nb3 Rh1 Nb2 68.074(10) 3_675 .
O8 Rh1 Nb3 124.73(4) . .
O12 Rh1 Nb3 42.63(4) . .
O12 Rh1 Nb3 89.05(4) 3_675 .
O17 Rh1 Nb3 137.28(4) . .
O15 Rh1 Nb3 88.23(4) . .
O6 Rh1 Nb3 49.00(4) . .
Rh1 Rh1 Nb3 59.844(11) 3_675 .
Nb3 Rh1 Nb3 122.251(5) 3_675 .
Nb2 Rh1 Nb3 85.900(8) . .
O8 Rh1 Nb5 138.31(4) . .
O12 Rh1 Nb5 138.67(4) . .
O12 Rh1 Nb5 92.67(4) 3_675 .
O17 Rh1 Nb5 40.88(4) . .
O15 Rh1 Nb5 88.82(4) . .
O6 Rh1 Nb5 47.45(4) . .
Rh1 Rh1 Nb5 122.174(10) 3_675 .
Nb3 Rh1 Nb5 113.955(10) 3_675 .
Nb2 Rh1 Nb5 174.989(7) . .
Nb3 Rh1 Nb5 96.430(9) . .
O8 Rh1 Nb4 138.66(4) . .
O12 Rh1 Nb4 93.53(4) . .
O12 Rh1 Nb4 137.88(4) 3_675 .
O17 Rh1 Nb4 88.59(4) . .
O15 Rh1 Nb4 41.12(4) . .
O6 Rh1 Nb4 47.72(4) . .
Rh1 Rh1 Nb4 122.459(10) 3_675 .
Nb3 Rh1 Nb4 174.981(7) 3_675 .
Nb2 Rh1 Nb4 114.671(10) . .
Nb3 Rh1 Nb4 62.629(6) . .
Nb5 Rh1 Nb4 62.949(8) . .
Nb2 O2 Nb1 116.79(7) . 3_675
Nb3 O3 Nb1 115.82(7) . .
Nb4 O4 Nb1 117.68(7) . .
Nb5 O5 Nb1 116.75(7) . .
Rh1 O6 Nb5 92.94(5) . .
Rh1 O6 Nb4 92.70(5) . .
Nb5 O6 Nb4 89.88(5) . .
Rh1 O6 Nb2 92.40(5) . 3_675
Nb5 O6 Nb2 88.29(4) . 3_675
Nb4 O6 Nb2 174.66(6) . 3_675
Rh1 O6 Nb3 90.92(5) . .
Nb5 O6 Nb3 175.72(6) . .
Nb4 O6 Nb3 88.07(4) . .
Nb2 O6 Nb3 93.41(5) 3_675 .
Rh1 O6 Nb1 178.23(7) . .
Nb5 O6 Nb1 88.75(4) . .
Nb4 O6 Nb1 87.83(4) . .
Nb2 O6 Nb1 87.12(4) 3_675 .
Nb3 O6 Nb1 87.41(4) . .
Rh1 O8 Nb3 99.45(6) . 3_675
Rh1 O8 Nb2 100.47(6) . .
Nb3 O8 Nb2 116.02(6) 3_675 .
Nb2 O9 Nb5 116.68(7) . 3_675
Nb3 O11 Nb4 117.92(7) . .
Rh1 O12 Rh1 96.95(6) . 3_675
Rh1 O12 Nb3 98.28(6) . .
Rh1 O12 Nb3 95.06(5) 3_675 .
Rh1 O12 Nb2 95.56(5) . .
Rh1 O12 Nb2 99.00(6) 3_675 .
Nb3 O12 Nb2 158.90(7) . .
Nb4 O14 Nb5 117.72(7) . .
Rh1 O15 Nb4 100.10(6) . .
Rh1 O15 H1 103(2) . .
Nb4 O15 H1 117(2) . .
Rh1 O17 Nb5 100.70(6) . .
Rh1 O17 H2 101(2) . .
Nb5 O17 H2 116(2) . .
H3 O18 H4 105(3) . .
H5 O19 H6 105(3) . .
H7 O20 H8 109(3) . .
H9 O21 H10 102(3) . .
H11 O22 H12 105(4) . .
H13 O23 H14 109(4) . .
H15 O24 H16 102(3) . .
H17 O25 H18 110(3) . .
H19 O26 H20 107(3) . .
C2 N1 C4 109.88(17) . .
C2 N1 C1 109.08(17) . .
C4 N1 C1 109.84(17) . .
C2 N1 C3 109.51(17) . .
C4 N1 C3 109.47(16) . .
C1 N1 C3 109.05(17) . .
C7 N2 C5 110.01(18) . .
C7 N2 C6 108.99(17) . .
C5 N2 C6 109.25(17) . .
C7 N2 C8 109.50(18) . .
C5 N2 C8 109.57(18) . .
C6 N2 C8 109.52(17) . .
C9 N3 C12 109.84(19) . .
C9 N3 C11 109.95(18) . .
C12 N3 C11 109.79(18) . .
C9 N3 C10 108.81(18) . .
C12 N3 C10 109.18(19) . .
C11 N3 C10 109.25(18) . .
C14 N4 C16 113.6(6) . .
C14 N4 C13 110.6(4) . .
C16 N4 C13 104.2(4) . .
C14 N4 C15 110.0(3) . .
C16 N4 C15 107.7(3) . .
C13 N4 C15 110.6(2) . .
N1 C1 H1A 109.5 . .
N1 C1 H1B 109.5 . .
H1A C1 H1B 109.5 . .
N1 C1 H1C 109.5 . .
H1A C1 H1C 109.5 . .
H1B C1 H1C 109.5 . .
N1 C2 H2A 109.5 . .
N1 C2 H2B 109.5 . .
H2A C2 H2B 109.5 . .
N1 C2 H2C 109.5 . .
H2A C2 H2C 109.5 . .
H2B C2 H2C 109.5 . .
N1 C3 H3A 109.5 . .
N1 C3 H3B 109.5 . .
H3A C3 H3B 109.5 . .
N1 C3 H3C 109.5 . .
H3A C3 H3C 109.5 . .
H3B C3 H3C 109.5 . .
N1 C4 H4A 109.5 . .
N1 C4 H4B 109.5 . .
H4A C4 H4B 109.5 . .
N1 C4 H4C 109.5 . .
H4A C4 H4C 109.5 . .
H4B C4 H4C 109.5 . .
N2 C5 H5A 109.5 . .
N2 C5 H5B 109.5 . .
H5A C5 H5B 109.5 . .
N2 C5 H5C 109.5 . .
H5A C5 H5C 109.5 . .
H5B C5 H5C 109.5 . .
N2 C6 H6A 109.5 . .
N2 C6 H6B 109.5 . .
H6A C6 H6B 109.5 . .
N2 C6 H6C 109.5 . .
H6A C6 H6C 109.5 . .
H6B C6 H6C 109.5 . .
N2 C7 H7A 109.5 . .
N2 C7 H7B 109.5 . .
H7A C7 H7B 109.5 . .
N2 C7 H7C 109.5 . .
H7A C7 H7C 109.5 . .
H7B C7 H7C 109.5 . .
N2 C8 H8A 109.5 . .
N2 C8 H8B 109.5 . .
H8A C8 H8B 109.5 . .
N2 C8 H8C 109.5 . .
H8A C8 H8C 109.5 . .
H8B C8 H8C 109.5 . .
N3 C9 H9A 109.5 . .
N3 C9 H9B 109.5 . .
H9A C9 H9B 109.5 . .
N3 C9 H9C 109.5 . .
H9A C9 H9C 109.5 . .
H9B C9 H9C 109.5 . .
N3 C10 H10A 109.5 . .
N3 C10 H10B 109.5 . .
H10A C10 H10B 109.5 . .
N3 C10 H10C 109.5 . .
H10A C10 H10C 109.5 . .
H10B C10 H10C 109.5 . .
N3 C11 H11A 109.5 . .
N3 C11 H11B 109.5 . .
H11A C11 H11B 109.5 . .
N3 C11 H11C 109.5 . .
H11A C11 H11C 109.5 . .
H11B C11 H11C 109.5 . .
N3 C12 H12A 109.5 . .
N3 C12 H12B 109.5 . .
H12A C12 H12B 109.5 . .
N3 C12 H12C 109.5 . .
H12A C12 H12C 109.5 . .
H12B C12 H12C 109.5 . .
N4 C13 H13A 109.5 . .
N4 C13 H13B 109.5 . .
H13A C13 H13B 109.5 . .
N4 C13 H13C 109.5 . .
H13A C13 H13C 109.5 . .
H13B C13 H13C 109.5 . .
N4 C14 H14A 109.5 . .
N4 C14 H14B 109.5 . .
H14A C14 H14B 109.5 . .
N4 C14 H14C 109.5 . .
H14A C14 H14C 109.5 . .
H14B C14 H14C 109.5 . .
N4 C15 H15A 109.5 . .
N4 C15 H15B 109.5 . .
H15A C15 H15B 109.5 . .
N4 C15 H15C 109.5 . .
H15A C15 H15C 109.5 . .
H15B C15 H15C 109.5 . .
N4 C16 H16A 109.5 . .
N4 C16 H16B 109.5 . .
H16A C16 H16B 109.5 . .
N4 C16 H16C 109.5 . .
H16A C16 H16C 109.5 . .
H16B C16 H16C 109.5 . .

loop_
_geom_bond_atom_site_label_1
_geom_bond_atom_site_label_2
_geom_bond_distance
_geom_bond_site_symmetry_2
Nb1 O1 1.7692(14) .
Nb1 O4 1.9744(14) .
Nb1 O5 2.0012(14) .
Nb1 O2 2.0104(14) 3_675
Nb1 O3 2.0203(14) .
Nb1 O6 2.4259(13) .
Nb1 Nb2 3.3299(5) 3_675
Nb1 Nb4 3.3413(5) .
Nb1 Nb3 3.3443(4) .
Nb2 O7 1.7734(14) .
Nb2 O2 1.8987(14) .
Nb2 O9 1.9211(14) .
Nb2 O8 2.0707(14) .
Nb2 O12 2.2093(13) .
Nb2 O6 2.4061(13) 3_675
Nb2 Rh1 3.1476(4) .
Nb2 Rh1 3.2323(4) 3_675
Nb2 Nb1 3.3299(5) 3_675
Nb2 Nb5 3.3334(4) 3_675
Nb3 O10 1.7632(14) .
Nb3 O11 1.9085(14) .
Nb3 O3 1.9266(14) .
Nb3 O8 2.0662(14) 3_675
Nb3 O12 2.1892(13) .
Nb3 O6 2.4142(13) .
Nb3 Rh1 3.1205(4) 3_675
Nb3 Rh1 3.1985(4) .
Nb3 Nb4 3.3407(4) .
Nb4 O13 1.7630(14) .
Nb4 O4 1.9302(14) .
Nb4 O14 1.9638(14) .
Nb4 O11 1.9902(14) .
Nb4 O15 2.1569(14) .
Nb4 O6 2.3916(13) .
Nb4 Rh1 3.2290(5) .
Nb5 O16 1.7641(14) .
Nb5 O5 1.9460(14) .
Nb5 O14 1.9742(14) .
Nb5 O9 1.9948(14) 3_675
Nb5 O17 2.1492(15) .
Nb5 O6 2.3800(13) .
Nb5 Rh1 3.2265(3) .
Nb5 Nb2 3.3334(4) 3_675
Rh1 O8 2.0239(13) .
Rh1 O12 2.0380(13) .
Rh1 O12 2.0390(13) 3_675
Rh1 O17 2.0405(14) .
Rh1 O15 2.0543(14) .
Rh1 O6 2.0598(13) .
Rh1 Rh1 3.0522(4) 3_675
Rh1 Nb3 3.1206(4) 3_675
O2 Nb1 2.0104(14) 3_675
O6 Nb2 2.4061(13) 3_675
O8 Nb3 2.0662(14) 3_675
O9 Nb5 1.9948(14) 3_675
O12 Rh1 2.0390(13) 3_675
O15 H1 0.80(3) .
O17 H2 0.74(3) .
O18 H3 0.76(4) .
O18 H4 0.78(3) .
O19 H5 0.77(4) .
O19 H6 0.84(4) .
O20 H7 0.76(3) .
O20 H8 0.78(3) .
O21 H9 0.79(3) .
O21 H10 0.80(3) .
O22 H11 0.79(4) .
O22 H12 0.76(4) .
O23 H13 0.72(4) .
O23 H14 0.78(4) .
O24 H15 0.96(4) .
O24 H16 1.06(5) .
O25 H17 0.80(3) .
O25 H18 0.79(4) .
O26 H19 0.78(3) .
O26 H20 0.72(3) .
N1 C2 1.493(3) .
N1 C4 1.496(3) .
N1 C1 1.497(3) .
N1 C3 1.498(3) .
N2 C7 1.495(3) .
N2 C5 1.496(3) .
N2 C6 1.498(3) .
N2 C8 1.498(3) .
N3 C9 1.491(3) .
N3 C12 1.492(3) .
N3 C11 1.493(3) .
N3 C10 1.493(3) .
N4 C14 1.416(5) .
N4 C16 1.468(5) .
N4 C13 1.475(4) .
N4 C15 1.480(3) .
C1 H1A 0.9800 .
C1 H1B 0.9800 .
C1 H1C 0.9800 .
C2 H2A 0.9800 .
C2 H2B 0.9800 .
C2 H2C 0.9800 .
C3 H3A 0.9800 .
C3 H3B 0.9800 .
C3 H3C 0.9800 .
C4 H4A 0.9800 .
C4 H4B 0.9800 .
C4 H4C 0.9800 .
C5 H5A 0.9800 .
C5 H5B 0.9800 .
C5 H5C 0.9800 .
C6 H6A 0.9800 .
C6 H6B 0.9800 .
C6 H6C 0.9800 .
C7 H7A 0.9800 .
C7 H7B 0.9800 .
C7 H7C 0.9800 .
C8 H8A 0.9800 .
C8 H8B 0.9800 .
C8 H8C 0.9800 .
C9 H9A 0.9800 .
C9 H9B 0.9800 .
C9 H9C 0.9800 .
C10 H10A 0.9800 .
C10 H10B 0.9800 .
C10 H10C 0.9800 .
C11 H11A 0.9800 .
C11 H11B 0.9800 .
C11 H11C 0.9800 .
C12 H12A 0.9800 .
C12 H12B 0.9800 .
C12 H12C 0.9800 .
C13 H13A 0.9800 .
C13 H13B 0.9800 .
C13 H13C 0.9800 .
C14 H14A 0.9800 .
C14 H14B 0.9800 .
C14 H14C 0.9800 .
C15 H15A 0.9800 .
C15 H15B 0.9800 .
C15 H15C 0.9800 .
C16 H16A 0.9800 .
C16 H16B 0.9800 .
C16 H16C 0.9800 .
